data_7203873
loop_
_publ_author_name
'Aitken, R. Alan'
'Karodia, Nazira'
'Lightfoot, Philip'

_publ_section_title
;
 The solid state conformation of oxo stabilised ylides: X-ray
 structures of four new polyoxo phosphorus ylides
;
_journal_issue 2
_journal_name_full 'Journal of the Chemical Society, Perkin Transactions 2'
_journal_page_first 333
_journal_paper_doi 10.1039/a905747a
_journal_year 2000
_chemical_formula_moiety 'C29 H23 O3 P '
_chemical_formula_sum 'C29 H23 O3 P'
_chemical_formula_weight 450.47
_space_group_IT_number 14
_symmetry_cell_setting monoclinic
_symmetry_Int_Tables_number 14
_symmetry_space_group_name_Hall '-P 2yn'
_symmetry_space_group_name_H-M 'P 1 21/n 1'
_audit_creation_date 'Wed Jul 14 13:05:36 1999'
_audit_creation_method 'from TEXRAY.INF file'
_cell_angle_alpha 90
_cell_angle_beta 101.08(2)
_cell_angle_gamma 90
_cell_formula_units_Z 4
_cell_length_a 12.915(3)
_cell_length_b 10.298(3)
_cell_length_c 17.648(3)
_cell_measurement_reflns_used 25
_cell_measurement_temperature 473.2
_cell_measurement_theta_max 25.0
_cell_measurement_theta_min 24.4
_cell_volume 2303.4(10)
_computing_cell_refinement 'MSC/AFC Diffractometer Control'
_computing_data_collection 'MSC/AFC Diffractometer Control'
_computing_data_reduction teXsan
_computing_publication_material teXsan
_computing_structure_refinement teXsan
_diffrn_ambient_temperature 473.2
_diffrn_measurement_device AFC7S
_diffrn_measurement_method 'omega/2-theta scans'
_diffrn_orient_matrix_UB_11 -0.02469
_diffrn_orient_matrix_UB_12 0.06512
_diffrn_orient_matrix_UB_13 0.03464
_diffrn_orient_matrix_UB_21 0.07263
_diffrn_orient_matrix_UB_22 0.03771
_diffrn_orient_matrix_UB_23 0.01254
_diffrn_orient_matrix_UB_31 -0.01843
_diffrn_orient_matrix_UB_32 0.06138
_diffrn_orient_matrix_UB_33 -0.04446
_diffrn_radiation_monochromator graphite
_diffrn_radiation_source 'X-ray tube'
_diffrn_radiation_type MoKalpha
_diffrn_radiation_wavelength 0.7107
_diffrn_reflns_av_R_equivalents 5.01
_diffrn_reflns_limit_h_max 15
_diffrn_reflns_limit_h_min 0
_diffrn_reflns_limit_k_max 12
_diffrn_reflns_limit_k_min 0
_diffrn_reflns_limit_l_max 20
_diffrn_reflns_limit_l_min -20
_diffrn_reflns_number 4509
_diffrn_reflns_theta_max 25.01
_diffrn_standards_decay_% 1.80
_diffrn_standards_interval_count 150
_diffrn_standards_number 3
_exptl_absorpt_coefficient_mu 0.142
_exptl_absorpt_correction_type none
_exptl_crystal_colour orange
_exptl_crystal_density_diffrn 1.299
_exptl_crystal_description block
_exptl_crystal_F_000 944.00
_exptl_crystal_size_max 0.500
_exptl_crystal_size_mid 0.400
_exptl_crystal_size_min 0.400
_refine_diff_density_max 0.35
_refine_diff_density_min -0.36
_refine_ls_extinction_coef 15.16681
_refine_ls_extinction_method Zachariasen_type_2_Gaussian_isotropic
_refine_ls_goodness_of_fit_obs 2.960
_refine_ls_hydrogen_treatment noref
_refine_ls_matrix_type full
_refine_ls_number_parameters 299
_refine_ls_number_reflns 3267
_refine_ls_number_restraints 0
_refine_ls_R_factor_obs 0.0399
_refine_ls_shift/esd_max 0.0540
_refine_ls_structure_factor_coef F
_refine_ls_weighting_scheme sigma
_refine_ls_wR_factor_obs 0.0402
_reflns_number_observed 3267
_reflns_number_total 4311
_reflns_observed_criterion 3.00
_cod_data_source_file a905747a.txt
_cod_data_source_block Aitken_etal._No.7
_cod_depositor_comments
;
The following automatic conversions were performed:

'_atom_site_thermal_displace_type' tag value 'Uij' was replaced with
'Uani' value 56 times.

Automatic conversion script
Id: cif_fix_values 1646 2011-03-28 12:23:43Z adriana 
;
_cod_original_cell_volume 2303.5(9)
_cod_original_sg_symbol_H-M 'P 21/n     '
_cod_original_formula_sum 'C29 H23 O3 P '
_cod_database_code 7203873

loop_
_symmetry_equiv_pos_as_xyz
'   +x,   +y,   +z'
1/2-x,1/2+y,1/2-z
'   -x,   -y,   -z'
1/2+x,1/2-y,1/2+z

loop_
_atom_site_aniso_label
_atom_site_aniso_U_11
_atom_site_aniso_U_22
_atom_site_aniso_U_33
_atom_site_aniso_U_12
_atom_site_aniso_U_13
_atom_site_aniso_U_23
P(1) 0.0265(3) 0.0216(3) 0.0305(3) -0.0012(3) 0.0070(2) 0.0011(3)
O(1) 0.049(1) 0.053(1) 0.049(1) -0.0081(10) 0.0036(9) -0.0189(10)
O(2) 0.0316(9) 0.061(1) 0.0372(10) 0.0054(9) 0.0119(8) 0.0018(9)
O(3) 0.0303(9) 0.0370(10) 0.0382(10) 0.0039(7) 0.0101(7) -0.0021(8)
C(1) 0.035(1) 0.052(2) 0.052(2) 0.000(1) -0.006(1) 0.000(1)
C(2) 0.030(1) 0.036(1) 0.035(1) -0.010(1) 0.006(1) -0.001(1)
C(3) 0.031(1) 0.024(1) 0.034(1) -0.002(1) 0.007(1) -0.001(1)
C(4) 0.027(1) 0.026(1) 0.028(1) 0.001(1) 0.0058(9) 0.001(1)
C(5) 0.029(1) 0.026(1) 0.028(1) -0.006(1) 0.0031(10) -0.006(1)
C(6) 0.024(1) 0.030(1) 0.028(1) -0.0081(10) 0.0038(9) -0.001(1)
C(7) 0.033(1) 0.032(1) 0.030(1) -0.005(1) 0.003(1) 0.001(1)
C(8) 0.042(2) 0.032(1) 0.044(2) -0.003(1) -0.001(1) 0.005(1)
C(9) 0.045(2) 0.047(2) 0.039(2) -0.011(1) -0.006(1) 0.014(1)
C(10) 0.039(2) 0.061(2) 0.028(1) -0.013(1) 0.004(1) 0.004(1)
C(11) 0.029(1) 0.042(1) 0.032(1) -0.009(1) 0.006(1) -0.006(1)
C(12) 0.038(1) 0.022(1) 0.037(1) -0.002(1) 0.014(1) 0.000(1)
C(13) 0.045(2) 0.033(1) 0.054(2) -0.001(1) 0.004(1) -0.006(1)
C(14) 0.067(2) 0.032(2) 0.060(2) -0.009(1) 0.007(2) -0.012(1)
C(15) 0.076(2) 0.023(1) 0.060(2) 0.002(1) 0.026(2) -0.005(1)
C(16) 0.055(2) 0.029(1) 0.064(2) 0.010(1) 0.023(1) 0.003(1)
C(17) 0.038(1) 0.027(1) 0.052(2) 0.000(1) 0.014(1) 0.000(1)
C(18) 0.025(1) 0.027(1) 0.029(1) 0.002(1) 0.0047(9) 0.006(1)
C(19) 0.040(1) 0.029(1) 0.043(2) -0.001(1) 0.013(1) 0.004(1)
C(20) 0.049(2) 0.037(2) 0.053(2) 0.000(1) 0.022(1) 0.015(1)
C(21) 0.045(2) 0.053(2) 0.037(1) 0.008(1) 0.017(1) 0.013(1)
C(22) 0.042(1) 0.046(2) 0.034(1) 0.002(1) 0.010(1) -0.003(1)
C(23) 0.032(1) 0.031(1) 0.036(1) -0.003(1) 0.007(1) 0.000(1)
C(24) 0.025(1) 0.025(1) 0.031(1) -0.0017(10) 0.0079(9) -0.002(1)
C(25) 0.035(1) 0.030(1) 0.041(1) 0.005(1) 0.006(1) 0.003(1)
C(26) 0.028(1) 0.049(2) 0.048(2) 0.007(1) -0.002(1) -0.008(1)
C(27) 0.030(1) 0.051(2) 0.047(2) -0.011(1) 0.014(1) -0.016(1)
C(28) 0.046(2) 0.034(1) 0.039(1) -0.013(1) 0.019(1) -0.007(1)
C(29) 0.037(1) 0.029(1) 0.030(1) -0.004(1) 0.009(1) 0.000(1)

loop_
_atom_site_label
_atom_site_fract_x
_atom_site_fract_y
_atom_site_fract_z
_atom_site_U_iso_or_equiv
_atom_site_thermal_displace_type
_atom_site_calc_flag
_atom_site_calc_attached_atom
P(1) 0.76129(4) 0.21352(6) 0.05750(3) 0.0260(2) Uani ? ?
O(1) 0.4964(1) 0.2038(2) -0.14126(10) 0.0509(6) Uani ? ?
O(2) 0.5227(1) 0.3083(2) 0.03616(9) 0.0425(5) Uani ? ?
O(3) 0.8142(1) 0.2584(2) -0.08760(9) 0.0347(5) Uani ? ?
C(1) 0.3943(2) 0.3809(3) -0.1102(2) 0.0479(8) Uani ? ?
C(2) 0.4871(2) 0.2917(2) -0.0980(1) 0.0337(7) Uani ? ?
C(3) 0.5659(2) 0.3022(2) -0.0204(1) 0.0296(6) Uani ? ?
C(4) 0.6762(2) 0.2880(2) -0.0202(1) 0.0266(6) Uani ? ?
C(5) 0.7271(2) 0.3086(2) -0.0849(1) 0.0281(6) Uani ? ?
C(6) 0.6824(2) 0.4040(2) -0.1468(1) 0.0279(6) Uani ? ?
C(7) 0.6285(2) 0.5149(2) -0.1304(1) 0.0320(7) Uani ? ?
C(8) 0.5937(2) 0.6062(2) -0.1875(1) 0.0403(7) Uani ? ?
C(9) 0.6140(2) 0.5891(3) -0.2609(1) 0.0453(8) Uani ? ?
C(10) 0.6689(2) 0.4810(3) -0.2775(1) 0.0434(8) Uani ? ?
C(11) 0.7035(2) 0.3889(2) -0.2208(1) 0.0345(7) Uani ? ?
C(12) 0.7915(2) 0.0499(2) 0.0304(1) 0.0314(7) Uani ? ?
C(13) 0.7094(2) -0.0202(2) -0.0137(2) 0.0446(8) Uani ? ?
C(14) 0.7260(2) -0.1475(3) -0.0351(2) 0.0537(9) Uani ? ?
C(15) 0.8246(2) -0.2024(2) -0.0147(2) 0.0513(9) Uani ? ?
C(16) 0.9067(2) -0.1334(2) 0.0284(2) 0.0476(8) Uani ? ?
C(17) 0.8898(2) -0.0071(2) 0.0512(1) 0.0384(7) Uani ? ?
C(18) 0.7034(2) 0.2005(2) 0.1427(1) 0.0274(6) Uani ? ?
C(19) 0.6493(2) 0.0899(2) 0.1581(1) 0.0367(7) Uani ? ?
C(20) 0.6062(2) 0.0845(3) 0.2238(2) 0.0447(8) Uani ? ?
C(21) 0.6176(2) 0.1873(3) 0.2745(1) 0.0435(8) Uani ? ?
C(22) 0.6712(2) 0.2976(3) 0.2597(1) 0.0406(7) Uani ? ?
C(23) 0.7137(2) 0.3042(2) 0.1939(1) 0.0329(7) Uani ? ?
C(24) 0.8797(2) 0.3075(2) 0.0905(1) 0.0267(6) Uani ? ?
C(25) 0.9534(2) 0.2663(2) 0.1544(1) 0.0355(7) Uani ? ?
C(26) 1.0398(2) 0.3429(3) 0.1831(1) 0.0426(8) Uani ? ?
C(27) 1.0530(2) 0.4605(3) 0.1487(1) 0.0418(8) Uani ? ?
C(28) 0.9796(2) 0.5033(2) 0.0870(1) 0.0382(7) Uani ? ?
C(29) 0.8921(2) 0.4274(2) 0.0579(1) 0.0318(7) Uani ? ?
H(1) 0.4024 0.4426 -0.0693 0.0559 Uani ? ?
H(2) 0.3896 0.4250 -0.1579 0.0559 Uani ? ?
H(3) 0.3317 0.3321 -0.1108 0.0559 Uani ? ?
H(4) 0.6155 0.5280 -0.0797 0.0370 Uani ? ?
H(5) 0.5559 0.6807 -0.1762 0.0470 Uani ? ?
H(6) 0.5901 0.6515 -0.3000 0.0530 Uani ? ?
H(7) 0.6833 0.4694 -0.3279 0.0506 Uani ? ?
H(8) 0.7417 0.3152 -0.2326 0.0399 Uani ? ?
H(9) 0.6418 0.0187 -0.0293 0.0520 Uani ? ?
H(10) 0.6693 -0.1966 -0.0636 0.0627 Uani ? ?
H(11) 0.8362 -0.2886 -0.0306 0.0601 Uani ? ?
H(12) 0.9746 -0.1719 0.0424 0.0555 Uani ? ?
H(13) 0.9464 0.0404 0.0814 0.0446 Uani ? ?
H(14) 0.6420 0.0182 0.1234 0.0427 Uani ? ?
H(15) 0.5684 0.0094 0.2342 0.0523 Uani ? ?
H(16) 0.5884 0.1826 0.3200 0.0507 Uani ? ?
H(17) 0.6785 0.3687 0.2947 0.0472 Uani ? ?
H(18) 0.7503 0.3804 0.1836 0.0381 Uani ? ?
H(19) 0.9441 0.1855 0.1783 0.0415 Uani ? ?
H(20) 1.0903 0.3146 0.2264 0.0497 Uani ? ?
H(21) 1.1133 0.5122 0.1679 0.0486 Uani ? ?
H(22) 0.9888 0.5850 0.0641 0.0444 Uani ? ?
H(23) 0.8409 0.4577 0.0155 0.0367 Uani ? ?

loop_
_atom_type_symbol
_atom_type_oxidation_number
_atom_type_number_in_cell
_atom_type_scat_dispersion_real
_atom_type_scat_dispersion_imag
_atom_type_scat_source
C 0 116 0.003 0.002 'International Tables'
H 0 92 0.000 0.000 'International Tables'
O 0 12 0.011 0.006 'International Tables'
P 0 4 0.102 0.094 'International Tables'

loop_
_geom_angle_atom_site_label_1
_geom_angle_atom_site_label_2
_geom_angle_atom_site_label_3
_geom_angle
_geom_angle_site_symmetry_1
_geom_angle_site_symmetry_2
_geom_angle_site_symmetry_3
_geom_angle_publ_flag
C(4) P(1) C(12) 109.5(1) ? ? ? yes
C(4) P(1) C(18) 112.6(1) ? ? ? yes
C(4) P(1) C(24) 112.4(1) ? ? ? yes
C(12) P(1) C(18) 107.1(1) ? ? ? yes
C(12) P(1) C(24) 111.8(1) ? ? ? yes
C(18) P(1) C(24) 103.3(1) ? ? ? yes
O(1) C(2) C(1) 123.1(2) ? ? ? yes
O(1) C(2) C(3) 119.0(2) ? ? ? yes
C(1) C(2) C(3) 117.3(2) ? ? ? yes
O(2) C(3) C(2) 113.4(2) ? ? ? yes
O(2) C(3) C(4) 127.3(2) ? ? ? yes
C(2) C(3) C(4) 118.7(2) ? ? ? yes
P(1) C(4) C(3) 121.3(2) ? ? ? yes
P(1) C(4) C(5) 111.7(2) ? ? ? yes
C(3) C(4) C(5) 126.1(2) ? ? ? yes
O(3) C(5) C(4) 121.5(2) ? ? ? yes
O(3) C(5) C(6) 117.9(2) ? ? ? yes
C(4) C(5) C(6) 120.3(2) ? ? ? yes
C(5) C(6) C(7) 121.5(2) ? ? ? yes
C(5) C(6) C(11) 119.5(2) ? ? ? yes
C(7) C(6) C(11) 118.7(2) ? ? ? yes
C(6) C(7) C(8) 120.5(2) ? ? ? yes
C(7) C(8) C(9) 120.1(2) ? ? ? yes
C(8) C(9) C(10) 119.9(2) ? ? ? yes
C(9) C(10) C(11) 120.3(2) ? ? ? yes
C(6) C(11) C(10) 120.4(2) ? ? ? yes
P(1) C(12) C(13) 116.8(2) ? ? ? yes
P(1) C(12) C(17) 123.9(2) ? ? ? yes
C(13) C(12) C(17) 119.4(2) ? ? ? yes
C(12) C(13) C(14) 120.0(2) ? ? ? yes
C(13) C(14) C(15) 120.0(3) ? ? ? yes
C(14) C(15) C(16) 120.5(2) ? ? ? yes
C(15) C(16) C(17) 119.7(2) ? ? ? yes
C(12) C(17) C(16) 120.5(2) ? ? ? yes
P(1) C(18) C(19) 121.8(2) ? ? ? yes
P(1) C(18) C(23) 118.8(2) ? ? ? yes
C(19) C(18) C(23) 119.4(2) ? ? ? yes
C(18) C(19) C(20) 119.7(2) ? ? ? yes
C(19) C(20) C(21) 120.4(2) ? ? ? yes
C(20) C(21) C(22) 120.2(2) ? ? ? yes
C(21) C(22) C(23) 119.8(2) ? ? ? yes
C(18) C(23) C(22) 120.4(2) ? ? ? yes
P(1) C(24) C(25) 120.1(2) ? ? ? yes
P(1) C(24) C(29) 120.1(2) ? ? ? yes
C(25) C(24) C(29) 119.5(2) ? ? ? yes
C(24) C(25) C(26) 120.0(2) ? ? ? yes
C(25) C(26) C(27) 120.0(2) ? ? ? yes
C(26) C(27) C(28) 120.4(2) ? ? ? yes
C(27) C(28) C(29) 120.1(2) ? ? ? yes
C(24) C(29) C(28) 119.9(2) ? ? ? yes

loop_
_geom_bond_atom_site_label_1
_geom_bond_atom_site_label_2
_geom_bond_distance
_geom_bond_site_symmetry_1
_geom_bond_site_symmetry_2
_geom_bond_publ_flag
P(1) C(4) 1.759(2) ? ? yes
P(1) C(12) 1.814(2) ? ? yes
P(1) C(18) 1.807(2) ? ? yes
P(1) C(24) 1.809(2) ? ? yes
O(1) C(2) 1.205(3) ? ? yes
O(2) C(3) 1.235(3) ? ? yes
O(3) C(5) 1.247(3) ? ? yes
C(1) C(2) 1.492(3) ? ? yes
C(2) C(3) 1.545(3) ? ? yes
C(3) C(4) 1.432(3) ? ? yes
C(4) C(5) 1.439(3) ? ? yes
C(5) C(6) 1.499(3) ? ? yes
C(6) C(7) 1.397(3) ? ? yes
C(6) C(11) 1.394(3) ? ? yes
C(7) C(8) 1.389(3) ? ? yes
C(8) C(9) 1.382(3) ? ? yes
C(9) C(10) 1.382(4) ? ? yes
C(10) C(11) 1.388(3) ? ? yes
C(12) C(13) 1.391(3) ? ? yes
C(12) C(17) 1.383(3) ? ? yes
C(13) C(14) 1.391(4) ? ? yes
C(14) C(15) 1.376(4) ? ? yes
C(15) C(16) 1.378(4) ? ? yes
C(16) C(17) 1.391(3) ? ? yes
C(18) C(19) 1.391(3) ? ? yes
C(18) C(23) 1.390(3) ? ? yes
C(19) C(20) 1.381(3) ? ? yes
C(20) C(21) 1.376(4) ? ? yes
C(21) C(22) 1.381(3) ? ? yes
C(22) C(23) 1.377(3) ? ? yes
C(24) C(25) 1.394(3) ? ? yes
C(24) C(29) 1.385(3) ? ? yes
C(25) C(26) 1.381(3) ? ? yes
C(26) C(27) 1.380(4) ? ? yes
C(27) C(28) 1.371(3) ? ? yes
C(28) C(29) 1.389(3) ? ? yes
